data_4500096
loop_
_publ_author_name
'B\'athori, Nikoletta B.'
'Lemmerer, Andreas'
'Venter, Gerhard A.'
'Bourne, Susan A.'
'Caira, Mino R.'

_publ_section_title
;
 Pharmaceutical Co-crystals with Isonicotinamide---Vitamin B3, Clofibric
 Acid, and Diclofenac---and Two Isonicotinamide Hydrates
;
_journal_issue 1
_journal_name_full 'Crystal Growth &amp; Design'
_journal_page_first 75
_journal_paper_doi 10.1021/cg100670k
_journal_volume 11
_journal_year 2011
_chemical_formula_moiety 'C14 H11 Cl2 N O2, C6 H6 N2 O'
_chemical_formula_sum 'C20 H17 Cl2 N3 O3'
_chemical_formula_weight 418.27
_chemical_name_systematic
;
 (isonicotinamide).(diclofenac)
;
_space_group_IT_number 2
_symmetry_cell_setting triclinic
_symmetry_space_group_name_Hall '-P 1'
_symmetry_space_group_name_H-M 'P -1'
_atom_sites_solution_hydrogens geom
_atom_sites_solution_primary direct
_atom_sites_solution_secondary difmap
_cell_angle_alpha 89.144(2)
_cell_angle_beta 87.628(2)
_cell_angle_gamma 82.788(2)
_cell_formula_units_Z 2
_cell_length_a 7.4641(3)
_cell_length_b 8.8223(2)
_cell_length_c 14.8006(6)
_cell_measurement_reflns_used 7620
_cell_measurement_temperature 173(2)
_cell_measurement_theta_max 25.5
_cell_measurement_theta_min 0.45
_cell_volume 966.04(6)
_computing_cell_refinement 'DENZO-SMN (Otwinowski & Minor, 1997)'
_computing_data_collection 'COLLECT (Nonius, 2000)'
_computing_data_reduction DENZO-SMN
_computing_molecular_graphics
;
Ortep-3 for Windows (Farrugia, 1997) and DIAMOND (Brandenburg, 1999)
;
_computing_publication_material
;
WinGX publication routines (Farrugia, 1999) and PLATON (Spek, 2002)
;
_computing_structure_refinement 'SHELXL-97 (Sheldrick, 2008)'
_computing_structure_solution 'SHELXS-97 (Sheldrick, 2008)'
_diffrn_ambient_temperature 173(2)
_diffrn_measured_fraction_theta_full 0.998
_diffrn_measured_fraction_theta_max 0.998
_diffrn_measurement_device_type 'Nonius KappaCCD area-detector'
_diffrn_measurement_method '2.0\% \p and \w scans'
_diffrn_radiation_monochromator graphite
_diffrn_radiation_type MoK\a
_diffrn_radiation_wavelength 0.71073
_diffrn_reflns_av_R_equivalents 0.0577
_diffrn_reflns_av_unetI/netI 0.0391
_diffrn_reflns_limit_h_max 9
_diffrn_reflns_limit_h_min -9
_diffrn_reflns_limit_k_max 10
_diffrn_reflns_limit_k_min -10
_diffrn_reflns_limit_l_max 17
_diffrn_reflns_limit_l_min -17
_diffrn_reflns_number 13154
_diffrn_reflns_theta_full 25.5
_diffrn_reflns_theta_max 25.5
_diffrn_reflns_theta_min 2.69
_diffrn_standards_number 0
_exptl_absorpt_coefficient_mu 0.363
_exptl_absorpt_correction_T_max 0.9595
_exptl_absorpt_correction_T_min 0.8518
_exptl_absorpt_correction_type integration
_exptl_absorpt_process_details 'Bruker XPREP (Bruker, 1999)'
_exptl_crystal_colour colourless
_exptl_crystal_density_diffrn 1.438
_exptl_crystal_density_method 'not measured'
_exptl_crystal_description block
_exptl_crystal_F_000 432
_exptl_crystal_size_max 0.44
_exptl_crystal_size_mid 0.18
_exptl_crystal_size_min 0.17
_refine_diff_density_max 0.413
_refine_diff_density_min -0.415
_refine_diff_density_rms 0.067
_refine_ls_extinction_method none
_refine_ls_goodness_of_fit_ref 1.044
_refine_ls_hydrogen_treatment mixed
_refine_ls_matrix_type full
_refine_ls_number_parameters 266
_refine_ls_number_reflns 3575
_refine_ls_number_restraints 0
_refine_ls_restrained_S_all 1.044
_refine_ls_R_factor_all 0.0548
_refine_ls_R_factor_gt 0.0456
_refine_ls_shift/su_max 0
_refine_ls_shift/su_mean 0
_refine_ls_structure_factor_coef Fsqd
_refine_ls_weighting_details 'calc w=1/[\s^2^(Fo^2^)+(0.0838P)^2^+0.1624P] where P=(Fo^2^+2Fc^2^)/3'
_refine_ls_weighting_scheme calc
_refine_ls_wR_factor_gt 0.12
_refine_ls_wR_factor_ref 0.1281
_reflns_number_gt 3010
_reflns_number_total 3575
_reflns_threshold_expression >2sigma(I)
_cod_data_source_file cg100670k_si_001.cif
_cod_data_source_block 3
_cod_depositor_comments
;
The following automatic conversions were performed:

'_symmetry_cell_setting' value 'Triclinic' changed to 'triclinic'
according to /home/saulius/struct/CIF-dictionaries/cif_core.dic
dictionary named 'cif_core.dic' version 2.4.1 from 2010-06-29.

Automatic conversion script
Id: cif_fix_values 1715 2011-07-08 13:25:40Z adriana 
;
_cod_original_sg_symbol_H-M P-1
_cod_database_code 4500096

loop_
_symmetry_equiv_pos_as_xyz
'x, y, z'
'-x, -y, -z'

loop_
_atom_site_label
_atom_site_type_symbol
_atom_site_fract_x
_atom_site_fract_y
_atom_site_fract_z
_atom_site_U_iso_or_equiv
_atom_site_adp_type
_atom_site_occupancy
_atom_site_symmetry_multiplicity
_atom_site_calc_flag
_atom_site_refinement_flags
C1 C 1.2246(2) 0.7309(2) 0.41902(11) 0.0242(4) Uani 1 1 d .
C2 C 1.0448(3) 0.7749(2) 0.40117(14) 0.0330(5) Uani 1 1 d .
H2A H 0.9958 0.8795 0.4034 0.040 Uiso 1 1 calc R
C3 C 0.9379(3) 0.6654(2) 0.38011(15) 0.0358(5) Uani 1 1 d .
H3A H 0.8149 0.6968 0.3677 0.043 Uiso 1 1 calc R
C4 C 1.1733(3) 0.4736(2) 0.39338(13) 0.0308(4) Uani 1 1 d .
H4 H 1.2185 0.3681 0.3902 0.037 Uiso 1 1 calc R
C5 C 1.2897(3) 0.5762(2) 0.41536(12) 0.0285(4) Uani 1 1 d .
H5 H 1.4120 0.5417 0.4277 0.034 Uiso 1 1 calc R
C6 C 1.3504(2) 0.8418(2) 0.44682(12) 0.0257(4) Uani 1 1 d .
N1 N 1.2901(2) 0.99018(18) 0.44011(11) 0.0296(4) Uani 1 1 d .
H1A H 1.181(3) 1.025(3) 0.4234(16) 0.044 Uiso 1 1 d .
H1S H 1.363(3) 1.052(3) 0.4583(17) 0.044 Uiso 1 1 d .
N2 N 0.9997(2) 0.51661(17) 0.37637(10) 0.0288(4) Uani 1 1 d .
O1 O 1.49959(18) 0.79351(15) 0.47571(10) 0.0355(3) Uani 1 1 d .
C7 C 0.6742(2) 0.10040(19) 0.21119(12) 0.0244(4) Uani 1 1 d .
C8 C 0.5730(2) 0.2168(2) 0.16275(12) 0.0249(4) Uani 1 1 d .
C9 C 0.5731(3) 0.2115(2) 0.06892(12) 0.0304(4) Uani 1 1 d .
H9 H 0.5051 0.2909 0.0363 0.036 Uiso 1 1 calc R
C10 C 0.6717(3) 0.0915(2) 0.02274(13) 0.0332(5) Uani 1 1 d .
H10 H 0.6695 0.0879 -0.0413 0.040 Uiso 1 1 calc R
C11 C 0.7737(3) -0.0234(2) 0.06974(14) 0.0360(5) Uani 1 1 d .
H11 H 0.8430 -0.1052 0.0382 0.043 Uiso 1 1 calc R
C12 C 0.7736(3) -0.0180(2) 0.16303(13) 0.0311(4) Uani 1 1 d .
H12 H 0.8432 -0.0972 0.1951 0.037 Uiso 1 1 calc R
C13 C 0.6740(3) 0.10377(19) 0.31304(12) 0.0276(4) Uani 1 1 d .
H13A H 0.7030 -0.0017 0.3366 0.033 Uiso 1 1 calc R
H13B H 0.5516 0.1439 0.3368 0.033 Uiso 1 1 calc R
C14 C 0.8088(2) 0.2017(2) 0.34648(11) 0.0248(4) Uani 1 1 d .
C15 C 0.3125(2) 0.4149(2) 0.17828(11) 0.0275(4) Uani 1 1 d .
C16 C 0.2857(3) 0.5738(2) 0.16660(13) 0.0329(4) Uani 1 1 d .
C17 C 0.1243(3) 0.6511(3) 0.13792(15) 0.0440(5) Uani 1 1 d .
H17 H 0.1105 0.7591 0.1314 0.053 Uiso 1 1 calc R
C18 C -0.0146(3) 0.5711(3) 0.11904(16) 0.0498(6) Uani 1 1 d .
H18 H -0.1249 0.6238 0.0989 0.060 Uiso 1 1 calc R
C19 C 0.0046(3) 0.4129(3) 0.12919(14) 0.0440(6) Uani 1 1 d .
H19 H -0.0914 0.3571 0.1151 0.053 Uiso 1 1 calc R
C20 C 0.1643(3) 0.3379(2) 0.15982(13) 0.0329(4) Uani 1 1 d .
N3 N 0.4704(2) 0.33790(18) 0.21159(10) 0.0284(4) Uani 1 1 d .
H3 H 0.541(3) 0.386(3) 0.2447(16) 0.043 Uiso 1 1 d .
O2 O 0.76570(19) 0.34766(14) 0.32916(10) 0.0348(3) Uani 1 1 d .
H2 H 0.8511 0.3956 0.3426 0.069(9) Uiso 1 1 calc R
O3 O 0.94466(18) 0.15138(15) 0.38499(9) 0.0333(3) Uani 1 1 d .
Cl1 Cl 0.46178(7) 0.67825(6) 0.18948(4) 0.04251(18) Uani 1 1 d .
Cl2 Cl 0.18071(7) 0.14260(6) 0.18112(4) 0.04405(19) Uani 1 1 d .

loop_
_atom_site_aniso_label
_atom_site_aniso_U_11
_atom_site_aniso_U_22
_atom_site_aniso_U_33
_atom_site_aniso_U_23
_atom_site_aniso_U_13
_atom_site_aniso_U_12
C1 0.0288(10) 0.0268(9) 0.0181(8) -0.0014(7) -0.0008(7) -0.0081(7)
C2 0.0338(11) 0.0225(9) 0.0434(11) -0.0048(8) -0.0065(9) -0.0036(8)
C3 0.0310(11) 0.0299(10) 0.0477(12) -0.0018(9) -0.0084(9) -0.0059(8)
C4 0.0394(11) 0.0229(9) 0.0302(10) -0.0010(7) -0.0019(8) -0.0035(8)
C5 0.0301(10) 0.0279(10) 0.0271(9) 0.0014(7) -0.0028(8) -0.0025(7)
C6 0.0286(10) 0.0273(9) 0.0220(9) -0.0007(7) 0.0005(7) -0.0073(7)
N1 0.0296(9) 0.0256(8) 0.0358(9) 0.0014(7) -0.0068(7) -0.0107(7)
N2 0.0372(9) 0.0241(8) 0.0268(8) -0.0005(6) -0.0041(7) -0.0097(7)
O1 0.0307(8) 0.0316(7) 0.0457(8) -0.0045(6) -0.0127(6) -0.0050(6)
C7 0.0259(9) 0.0245(9) 0.0243(9) -0.0013(7) -0.0005(7) -0.0095(7)
C8 0.0245(9) 0.0252(9) 0.0259(9) -0.0031(7) 0.0013(7) -0.0067(7)
C9 0.0328(10) 0.0352(10) 0.0238(9) 0.0011(8) -0.0026(8) -0.0062(8)
C10 0.0354(11) 0.0413(11) 0.0240(10) -0.0055(8) 0.0030(8) -0.0092(9)
C11 0.0360(11) 0.0356(11) 0.0359(11) -0.0115(8) 0.0038(9) -0.0032(9)
C12 0.0317(10) 0.0277(10) 0.0346(10) -0.0025(8) -0.0022(8) -0.0053(8)
C13 0.0345(11) 0.0242(9) 0.0255(10) 0.0030(7) -0.0021(8) -0.0098(8)
C14 0.0322(10) 0.0245(9) 0.0179(8) 0.0006(7) 0.0009(7) -0.0055(7)
C15 0.0268(10) 0.0356(10) 0.0192(9) -0.0027(7) 0.0020(7) -0.0017(8)
C16 0.0303(10) 0.0378(11) 0.0293(10) 0.0019(8) 0.0033(8) -0.0014(8)
C17 0.0351(12) 0.0473(13) 0.0457(13) 0.0116(10) 0.0057(10) 0.0056(10)
C18 0.0305(12) 0.0719(17) 0.0434(13) 0.0118(11) 0.0001(10) 0.0059(11)
C19 0.0280(11) 0.0743(17) 0.0302(11) -0.0029(10) 0.0010(9) -0.0095(10)
C20 0.0306(10) 0.0437(12) 0.0246(9) -0.0048(8) 0.0041(8) -0.0073(8)
N3 0.0291(9) 0.0300(8) 0.0263(8) -0.0059(6) -0.0060(7) -0.0019(7)
O2 0.0394(8) 0.0232(7) 0.0445(8) 0.0044(6) -0.0176(7) -0.0102(6)
O3 0.0354(8) 0.0315(7) 0.0331(7) 0.0017(6) -0.0093(6) -0.0019(6)
Cl1 0.0422(3) 0.0340(3) 0.0521(3) 0.0027(2) 0.0004(2) -0.0088(2)
Cl2 0.0442(3) 0.0443(3) 0.0466(3) -0.0109(2) 0.0092(2) -0.0195(2)

loop_
_atom_type_symbol
_atom_type_description
_atom_type_scat_dispersion_real
_atom_type_scat_dispersion_imag
_atom_type_scat_source
C C 0.0033 0.0016 'International Tables Vol C Tables 4.2.6.8 and 6.1.1.4'
H H 0 0 'International Tables Vol C Tables 4.2.6.8 and 6.1.1.4'
N N 0.0061 0.0033 'International Tables Vol C Tables 4.2.6.8 and 6.1.1.4'
O O 0.0106 0.006 'International Tables Vol C Tables 4.2.6.8 and 6.1.1.4'
Cl Cl 0.1484 0.1585 'International Tables Vol C Tables 4.2.6.8 and 6.1.1.4'

loop_
_exptl_crystal_face_index_h
_exptl_crystal_face_index_k
_exptl_crystal_face_index_l
_exptl_crystal_face_perp_dist
0 0 -1 0.072
1 6 0 0.112
-1 -7 0 0.127
0 0 1 0.05
-9 7 1 0.239
7 -1 -7 0.217

loop_
_geom_angle_atom_site_label_1
_geom_angle_atom_site_label_2
_geom_angle_atom_site_label_3
_geom_angle
C2 C1 C5 118.22(17)
C2 C1 C6 123.09(16)
C5 C1 C6 118.61(17)
C3 C2 C1 119.25(17)
C3 C2 H2A 120.4
C1 C2 H2A 120.4
N2 C3 C2 122.80(18)
N2 C3 H3A 118.6
C2 C3 H3A 118.6
N2 C4 C5 122.68(17)
N2 C4 H4 118.7
C5 C4 H4 118.7
C4 C5 C1 118.86(18)
C4 C5 H5 120.6
C1 C5 H5 120.6
O1 C6 N1 123.13(17)
O1 C6 C1 119.94(16)
N1 C6 C1 116.92(16)
C6 N1 H1A 123.7(16)
C6 N1 H1S 115.4(16)
H1A N1 H1S 121(2)
C3 N2 C4 118.18(16)
C12 C7 C8 118.37(16)
C12 C7 C13 121.04(16)
C8 C7 C13 120.59(15)
C9 C8 C7 119.99(16)
C9 C8 N3 121.34(17)
C7 C8 N3 118.68(16)
C10 C9 C8 120.45(18)
C10 C9 H9 119.8
C8 C9 H9 119.8
C9 C10 C11 120.13(18)
C9 C10 H10 119.9
C11 C10 H10 119.9
C12 C11 C10 119.36(18)
C12 C11 H11 120.3
C10 C11 H11 120.3
C11 C12 C7 121.70(18)
C11 C12 H12 119.2
C7 C12 H12 119.2
C7 C13 C14 112.11(14)
C7 C13 H13A 109.2
C14 C13 H13A 109.2
C7 C13 H13B 109.2
C14 C13 H13B 109.2
H13A C13 H13B 107.9
O3 C14 O2 122.99(17)
O3 C14 C13 123.86(16)
O2 C14 C13 113.15(15)
N3 C15 C16 122.61(17)
N3 C15 C20 121.50(17)
C16 C15 C20 115.76(18)
C17 C16 C15 122.4(2)
C17 C16 Cl1 118.89(17)
C15 C16 Cl1 118.68(15)
C18 C17 C16 119.7(2)
C18 C17 H17 120.1
C16 C17 H17 120.1
C17 C18 C19 120.3(2)
C17 C18 H18 119.8
C19 C18 H18 119.8
C20 C19 C18 119.4(2)
C20 C19 H19 120.3
C18 C19 H19 120.3
C19 C20 C15 122.3(2)
C19 C20 Cl2 119.10(17)
C15 C20 Cl2 118.49(15)
C15 N3 C8 121.38(15)
C15 N3 H3 120.7(15)
C8 N3 H3 110.7(15)
C14 O2 H2 109.5

loop_
_geom_bond_atom_site_label_1
_geom_bond_atom_site_label_2
_geom_bond_distance
C1 C2 1.385(3)
C1 C5 1.391(2)
C1 C6 1.512(2)
C2 C3 1.375(3)
C2 H2A 0.9500
C3 N2 1.337(2)
C3 H3A 0.9500
C4 N2 1.337(3)
C4 C5 1.382(3)
C4 H4 0.9500
C5 H5 0.9500
C6 O1 1.233(2)
C6 N1 1.333(2)
N1 H1A 0.88(3)
N1 H1S 0.87(3)
C7 C12 1.390(2)
C7 C8 1.402(3)
C7 C13 1.508(2)
C8 C9 1.390(3)
C8 N3 1.422(2)
C9 C10 1.383(3)
C9 H9 0.9500
C10 C11 1.386(3)
C10 H10 0.9500
C11 C12 1.382(3)
C11 H11 0.9500
C12 H12 0.9500
C13 C14 1.509(2)
C13 H13A 0.9900
C13 H13B 0.9900
C14 O3 1.215(2)
C14 O2 1.312(2)
C15 N3 1.390(2)
C15 C16 1.400(3)
C15 C20 1.407(3)
C16 C17 1.387(3)
C16 Cl1 1.744(2)
C17 C18 1.366(3)
C17 H17 0.9500
C18 C19 1.391(3)
C18 H18 0.9500
C19 C20 1.379(3)
C19 H19 0.9500
C20 Cl2 1.737(2)
N3 H3 0.88(2)
O2 H2 0.8400

loop_
_geom_hbond_atom_site_label_D
_geom_hbond_atom_site_label_H
_geom_hbond_atom_site_label_A
_geom_hbond_distance_DH
_geom_hbond_distance_HA
_geom_hbond_distance_DA
_geom_hbond_angle_DHA
_geom_hbond_site_symmetry_A
N1 H1S O1 0.87(3) 2.09(3) 2.940(2) 168(2) 2_876
N1 H1A O3 0.88(3) 2.06(3) 2.925(2) 168(2) 1_565
O2 H2 N2 0.84 1.73 2.558(2) 170.8 .
N3 H3 O2 0.88(2) 2.12(2) 2.875(2) 142(2) .

loop_
_geom_torsion_atom_site_label_1
_geom_torsion_atom_site_label_2
_geom_torsion_atom_site_label_3
_geom_torsion_atom_site_label_4
_geom_torsion
C5 C1 C2 C3 -0.4(3)
C6 C1 C2 C3 -177.18(17)
C1 C2 C3 N2 0.3(3)
N2 C4 C5 C1 -0.7(3)
C2 C1 C5 C4 0.6(3)
C6 C1 C5 C4 177.52(16)
C2 C1 C6 O1 168.36(18)
C5 C1 C6 O1 -8.4(3)
C2 C1 C6 N1 -10.3(3)
C5 C1 C6 N1 172.89(16)
C2 C3 N2 C4 -0.4(3)
C5 C4 N2 C3 0.6(3)
C12 C7 C8 C9 0.3(3)
C13 C7 C8 C9 -179.40(16)
C12 C7 C8 N3 179.71(16)
C13 C7 C8 N3 0.0(3)
C7 C8 C9 C10 0.4(3)
N3 C8 C9 C10 -179.00(17)
C8 C9 C10 C11 -1.0(3)
C9 C10 C11 C12 1.0(3)
C10 C11 C12 C7 -0.3(3)
C8 C7 C12 C11 -0.4(3)
C13 C7 C12 C11 179.34(17)
C12 C7 C13 C14 96.36(19)
C8 C7 C13 C14 -83.9(2)
C7 C13 C14 O3 -111.53(19)
C7 C13 C14 O2 67.9(2)
N3 C15 C16 C17 -176.48(18)
C20 C15 C16 C17 -0.5(3)
N3 C15 C16 Cl1 3.2(2)
C20 C15 C16 Cl1 179.18(13)
C15 C16 C17 C18 -0.8(3)
Cl1 C16 C17 C18 179.52(17)
C16 C17 C18 C19 0.5(3)
C17 C18 C19 C20 1.0(3)
C18 C19 C20 C15 -2.4(3)
C18 C19 C20 Cl2 174.79(16)
N3 C15 C20 C19 178.12(17)
C16 C15 C20 C19 2.1(3)
N3 C15 C20 Cl2 0.9(2)
C16 C15 C20 Cl2 -175.08(13)
C16 C15 N3 C8 -124.79(19)
C20 C15 N3 C8 59.5(2)
C9 C8 N3 C15 28.7(3)
C7 C8 N3 C15 -150.73(17)

loop_
_cod_related_entry_id
_cod_related_entry_database
_cod_related_entry_code
1 ChemSpider 30661275
